data_4338707
loop_
_publ_author_name
'Chen, Can-Yu'
'Zhou, Zhao-Hui'
'Chen, Hong-Bin'
'Huang, Pei-Qiang'
'Tsai, Khi-Rui'
'Chow, Yuan L.'

_publ_section_title
;
 Formations of mixed-valence oxovanadiumV,IV citrates and homocitrate with
 N-heterocycle chelated ligand.
;
_journal_issue 19
_journal_name_full 'Inorganic chemistry'
_journal_page_first 8714
_journal_page_last 8720
_journal_paper_doi 10.1021/ic800553p
_journal_volume 47
_journal_year 2008
_chemical_formula_sum 'C84 H82 N12 O32 V4'
_chemical_formula_weight 1975.38
_chemical_name_systematic
; 
 ? 
;
_space_group_IT_number 2
_symmetry_cell_setting triclinic
_symmetry_space_group_name_Hall '-P 1'
_symmetry_space_group_name_H-M 'P -1'
_atom_sites_solution_hydrogens geom
_atom_sites_solution_primary direct
_atom_sites_solution_secondary difmap
_audit_creation_method SHELXL-97
_cell_angle_alpha 101.442(3)
_cell_angle_beta 105.709(3)
_cell_angle_gamma 115.186(3)
_cell_formula_units_Z 1
_cell_length_a 13.0831(5)
_cell_length_b 13.0996(4)
_cell_length_c 14.8791(5)
_cell_measurement_temperature 173(2)
_cell_volume 2072.48(16)
_computing_structure_refinement 'SHELXL-97 (Sheldrick, 1997)'
_computing_structure_solution 'SHELXS-97 (Sheldrick, 1990)'
_diffrn_ambient_temperature 173(2)
_diffrn_measured_fraction_theta_full 0.966
_diffrn_measured_fraction_theta_max 0.966
_diffrn_measurement_device_type 'Bruker Apex CCD diffractomer'
_diffrn_radiation_monochromator graphite
_diffrn_radiation_source 'fine-focus sealed tube'
_diffrn_radiation_type CuK\a
_diffrn_radiation_wavelength 1.54180
_diffrn_reflns_av_R_equivalents 0.0212
_diffrn_reflns_av_sigmaI/netI 0.0232
_diffrn_reflns_limit_h_max 14
_diffrn_reflns_limit_h_min -14
_diffrn_reflns_limit_k_max 14
_diffrn_reflns_limit_k_min -14
_diffrn_reflns_limit_l_max 16
_diffrn_reflns_limit_l_min -16
_diffrn_reflns_number 16986
_diffrn_reflns_theta_full 60.92
_diffrn_reflns_theta_max 60.92
_diffrn_reflns_theta_min 3.31
_exptl_absorpt_coefficient_mu 4.507
_exptl_absorpt_correction_T_max 0.4976
_exptl_absorpt_correction_T_min 0.3870
_exptl_absorpt_process_details '(SADABS; Bruker, 2002)'
_exptl_crystal_density_diffrn 1.583
_exptl_crystal_density_method 'not measured'
_exptl_crystal_F_000 1018
_exptl_crystal_size_max 0.26
_exptl_crystal_size_mid 0.20
_exptl_crystal_size_min 0.18
_refine_diff_density_max 0.545
_refine_diff_density_min -0.462
_refine_diff_density_rms 0.072
_refine_ls_extinction_method none
_refine_ls_goodness_of_fit_ref 1.096
_refine_ls_hydrogen_treatment mixed
_refine_ls_matrix_type full
_refine_ls_number_parameters 635
_refine_ls_number_reflns 6105
_refine_ls_number_restraints 19
_refine_ls_restrained_S_all 1.097
_refine_ls_R_factor_all 0.0348
_refine_ls_R_factor_gt 0.0309
_refine_ls_shift/su_max 0.001
_refine_ls_shift/su_mean 0.000
_refine_ls_structure_factor_coef Fsqd
_refine_ls_weighting_details 'calc w=1/[\s^2^(Fo^2^)+(0.0666P)^2^+0.4305P] where P=(Fo^2^+2Fc^2^)/3'
_refine_ls_weighting_scheme calc
_refine_ls_wR_factor_gt 0.0938
_refine_ls_wR_factor_ref 0.0956
_reflns_number_gt 5492
_reflns_number_total 6105
_reflns_threshold_expression >2sigma(I)
_cod_data_source_file cif2.cif
_cod_data_source_block sad
_cod_original_cell_volume 2072.48(12)
_cod_original_sg_symbol_H-M P-1
_cod_database_code 4338707

loop_
_symmetry_equiv_pos_as_xyz
'x, y, z'
'-x, -y, -z'

loop_
_atom_site_label
_atom_site_type_symbol
_atom_site_fract_x
_atom_site_fract_y
_atom_site_fract_z
_atom_site_U_iso_or_equiv
_atom_site_adp_type
_atom_site_occupancy
_atom_site_symmetry_multiplicity
_atom_site_calc_flag
_atom_site_refinement_flags
V1 V 0.73283(3) 0.38592(3) 0.84285(3) 0.02166(12) Uani 1 1 d .
V2 V 0.92221(3) 0.60613(3) 0.76575(3) 0.02310(12) Uani 1 1 d .
O1 O 0.62734(12) 0.25296(12) 0.72478(10) 0.0242(3) Uani 1 1 d .
O2 O 0.60769(12) 0.27412(12) 0.88971(10) 0.0239(3) Uani 1 1 d .
O3 O 0.46584(15) 0.08166(14) 0.84736(12) 0.0370(4) Uani 1 1 d .
O4 O 0.33171(14) 0.15562(13) 0.67883(11) 0.0326(4) Uani 1 1 d .
O5 O 0.35280(15) 0.14421(15) 0.53504(11) 0.0389(4) Uani 1 1 d .
O6 O 0.77581(19) 0.1036(2) 0.66757(18) 0.0755(7) Uani 1 1 d .
O7 O 0.59056(15) -0.05938(14) 0.59563(12) 0.0359(4) Uani 1 1 d D
O8 O 0.83847(13) 0.35854(13) 0.89564(11) 0.0308(3) Uani 1 1 d .
O9 O 1.04433(14) 0.60044(14) 0.81464(11) 0.0325(3) Uani 1 1 d .
O10 O 0.80047(14) 0.48958(12) 0.79152(11) 0.0293(3) Uani 1 1 d .
N1 N 0.59505(15) 0.45620(15) 0.82392(13) 0.0250(4) Uani 1 1 d .
N2 N 0.78654(15) 0.51515(15) 0.98683(13) 0.0250(4) Uani 1 1 d .
N3 N 0.77835(16) 0.66339(16) 0.71291(14) 0.0290(4) Uani 1 1 d .
N4 N 0.95468(16) 0.73872(15) 0.89418(13) 0.0265(4) Uani 1 1 d .
N5 N 1.01006(16) 0.72427(16) 0.69540(13) 0.0268(4) Uani 1 1 d .
N6 N 0.84287(16) 0.48871(16) 0.61621(13) 0.0268(4) Uani 1 1 d .
C1 C 0.56065(19) 0.13972(18) 0.73220(16) 0.0249(4) Uani 1 1 d .
C2 C 0.53784(19) 0.16343(19) 0.82933(16) 0.0253(5) Uani 1 1 d .
C3 C 0.44128(19) 0.05999(19) 0.63875(16) 0.0277(5) Uani 1 1 d .
H3A H 0.4607 0.0369 0.5808 0.033 Uiso 1 1 calc R
H3B H 0.3895 -0.0149 0.6480 0.033 Uiso 1 1 calc R
C4 C 0.36972(19) 0.12462(18) 0.61702(16) 0.0266(5) Uani 1 1 d .
C5 C 0.6393(2) 0.0787(2) 0.74967(16) 0.0308(5) Uani 1 1 d .
H5A H 0.7156 0.1345 0.8107 0.037 Uiso 1 1 calc R
H5B H 0.5929 0.0050 0.7629 0.037 Uiso 1 1 calc R
C6 C 0.6749(2) 0.0439(2) 0.66560(18) 0.0332(5) Uani 1 1 d .
C7 C 0.5027(2) 0.42798(19) 0.74125(17) 0.0305(5) Uani 1 1 d .
H7A H 0.4879 0.3725 0.6808 0.037 Uiso 1 1 calc R
C8 C 0.4255(2) 0.4768(2) 0.73927(19) 0.0370(5) Uani 1 1 d .
H8A H 0.3600 0.4546 0.6783 0.044 Uiso 1 1 calc R
C9 C 0.4449(2) 0.5564(2) 0.8254(2) 0.0377(6) Uani 1 1 d .
H9A H 0.3932 0.5899 0.8247 0.045 Uiso 1 1 calc R
C10 C 0.5420(2) 0.58846(19) 0.91503(18) 0.0322(5) Uani 1 1 d .
C11 C 0.5700(2) 0.6691(2) 1.0105(2) 0.0394(6) Uani 1 1 d .
H11A H 0.5213 0.7052 1.0150 0.047 Uiso 1 1 calc R
C12 C 0.6639(2) 0.6947(2) 1.09374(19) 0.0395(6) Uani 1 1 d .
H12A H 0.6790 0.7472 1.1560 0.047 Uiso 1 1 calc R
C13 C 0.7412(2) 0.6442(2) 1.09009(17) 0.0328(5) Uani 1 1 d .
C14 C 0.8436(2) 0.6705(2) 1.17329(18) 0.0396(6) Uani 1 1 d .
H14A H 0.8628 0.7218 1.2377 0.047 Uiso 1 1 calc R
C15 C 0.9151(2) 0.6219(2) 1.16104(18) 0.0382(5) Uani 1 1 d .
H15A H 0.9857 0.6411 1.2163 0.046 Uiso 1 1 calc R
C16 C 0.8832(2) 0.5441(2) 1.06679(17) 0.0304(5) Uani 1 1 d .
H16A H 0.9331 0.5101 1.0594 0.037 Uiso 1 1 calc R
C17 C 0.71639(19) 0.56582(18) 0.99765(16) 0.0261(5) Uani 1 1 d .
C18 C 0.61477(19) 0.53567(18) 0.90956(17) 0.0267(5) Uani 1 1 d .
C19 C 0.6925(2) 0.6268(2) 0.62296(18) 0.0365(5) Uani 1 1 d .
H19A H 0.6912 0.5745 0.5677 0.044 Uiso 1 1 calc R
C20 C 0.6037(2) 0.6616(2) 0.6056(2) 0.0430(6) Uani 1 1 d .
H20A H 0.5446 0.6346 0.5398 0.052 Uiso 1 1 calc R
C21 C 0.6028(2) 0.7350(2) 0.6846(2) 0.0402(6) Uani 1 1 d .
H21A H 0.5422 0.7582 0.6742 0.048 Uiso 1 1 calc R
C22 C 0.6918(2) 0.7755(2) 0.78051(19) 0.0339(5) Uani 1 1 d .
C23 C 0.6966(2) 0.8509(2) 0.8674(2) 0.0388(6) Uani 1 1 d .
H23A H 0.6375 0.8760 0.8608 0.047 Uiso 1 1 calc R
C24 C 0.7847(2) 0.8869(2) 0.9591(2) 0.0386(6) Uani 1 1 d .
H24A H 0.7865 0.9371 1.0159 0.046 Uiso 1 1 calc R
C25 C 0.8741(2) 0.85085(19) 0.97160(18) 0.0323(5) Uani 1 1 d .
C26 C 0.9645(2) 0.8829(2) 1.06549(18) 0.0376(5) Uani 1 1 d .
H26A H 0.9686 0.9318 1.1244 0.045 Uiso 1 1 calc R
C27 C 1.0463(2) 0.8430(2) 1.07128(18) 0.0385(6) Uani 1 1 d .
H27A H 1.1075 0.8639 1.1344 0.046 Uiso 1 1 calc R
C28 C 1.0397(2) 0.7719(2) 0.98469(17) 0.0325(5) Uani 1 1 d .
H28A H 1.0979 0.7458 0.9901 0.039 Uiso 1 1 calc R
C29 C 0.87207(19) 0.77729(18) 0.88775(16) 0.0273(5) Uani 1 1 d .
C30 C 0.77885(19) 0.73784(19) 0.79091(17) 0.0279(5) Uani 1 1 d .
C31 C 1.0969(2) 0.8400(2) 0.73780(18) 0.0335(5) Uani 1 1 d .
H31A H 1.1225 0.8798 0.8073 0.040 Uiso 1 1 calc R
C32 C 1.1524(2) 0.9059(2) 0.68459(19) 0.0383(6) Uani 1 1 d .
H32A H 1.2150 0.9887 0.7175 0.046 Uiso 1 1 calc R
C33 C 1.1156(2) 0.8498(2) 0.58459(19) 0.0360(5) Uani 1 1 d .
H33A H 1.1510 0.8942 0.5471 0.043 Uiso 1 1 calc R
C34 C 1.0255(2) 0.7265(2) 0.53696(17) 0.0304(5) Uani 1 1 d .
C35 C 0.9827(2) 0.6591(2) 0.43337(18) 0.0362(5) Uani 1 1 d .
H35A H 1.0161 0.6986 0.3926 0.043 Uiso 1 1 calc R
C36 C 0.8956(2) 0.5403(2) 0.39213(17) 0.0371(6) Uani 1 1 d .
H36A H 0.8689 0.4977 0.3230 0.044 Uiso 1 1 calc R
C37 C 0.8431(2) 0.4775(2) 0.45143(17) 0.0319(5) Uani 1 1 d .
C38 C 0.7511(2) 0.3547(2) 0.41404(18) 0.0370(5) Uani 1 1 d .
H38A H 0.7190 0.3077 0.3452 0.044 Uiso 1 1 calc R
C39 C 0.7082(2) 0.3035(2) 0.47734(18) 0.0379(5) Uani 1 1 d .
H39A H 0.6454 0.2209 0.4522 0.046 Uiso 1 1 calc R
C40 C 0.7559(2) 0.3719(2) 0.57854(17) 0.0322(5) Uani 1 1 d .
H40A H 0.7260 0.3346 0.6217 0.039 Uiso 1 1 calc R
C41 C 0.88516(18) 0.54130(19) 0.55357(16) 0.0263(5) Uani 1 1 d .
C42 C 0.97589(18) 0.66728(19) 0.59654(16) 0.0264(5) Uani 1 1 d .
O1W O 0.69167(17) 0.2735(2) 1.08466(15) 0.0574(5) Uani 1 1 d D
O2W O 0.42009(19) -0.15857(17) 0.79856(15) 0.0508(5) Uani 1 1 d D
O3W O 0.3362(3) -0.0226(2) 0.96243(19) 0.0732(6) Uani 1 1 d D
O4W O 0.9313(2) -0.0088(3) 0.6822(2) 0.0869(8) Uani 1 1 d D
O5W O 0.1027(2) 0.1378(2) 0.6141(2) 0.0733(7) Uani 1 1 d D
O6W O 0.1955(2) 0.2297(2) 0.48444(19) 0.0697(7) Uani 1 1 d D
H1 H 0.615(3) -0.084(3) 0.552(2) 0.087(12) Uiso 1 1 d D
H1W1 H 0.7671(14) 0.326(3) 1.119(2) 0.104 Uiso 1 1 d D
H1W2 H 0.669(3) 0.277(4) 1.0271(14) 0.104 Uiso 1 1 d D
H2W1 H 0.448(4) -0.0828(11) 0.825(3) 0.104 Uiso 1 1 d D
H2W2 H 0.391(4) -0.192(3) 0.837(2) 0.104 Uiso 1 1 d D
H3W1 H 0.388(3) 0.021(3) 0.940(3) 0.104 Uiso 1 1 d D
H3W2 H 0.345(4) -0.085(2) 0.960(3) 0.104 Uiso 1 1 d D
H4W1 H 0.898(3) -0.069(3) 0.6270(19) 0.104 Uiso 1 1 d D
H4W2 H 0.885(3) 0.022(3) 0.679(3) 0.104 Uiso 1 1 d D
H5W1 H 0.040(2) 0.0679(17) 0.583(3) 0.104 Uiso 1 1 d D
H5W2 H 0.1691(17) 0.137(3) 0.628(3) 0.104 Uiso 1 1 d D
H6W1 H 0.155(3) 0.205(4) 0.521(3) 0.104 Uiso 1 1 d D
H6W2 H 0.254(3) 0.213(4) 0.501(3) 0.104 Uiso 1 1 d D

loop_
_atom_site_aniso_label
_atom_site_aniso_U_11
_atom_site_aniso_U_22
_atom_site_aniso_U_33
_atom_site_aniso_U_23
_atom_site_aniso_U_13
_atom_site_aniso_U_12
V1 0.02008(19) 0.0229(2) 0.0263(2) 0.01094(15) 0.01214(16) 0.01189(16)
V2 0.0220(2) 0.0247(2) 0.0255(2) 0.01179(15) 0.01054(16) 0.01242(16)
O1 0.0255(7) 0.0261(7) 0.0261(8) 0.0122(6) 0.0135(6) 0.0142(6)
O2 0.0264(7) 0.0234(8) 0.0259(7) 0.0099(6) 0.0142(6) 0.0133(6)
O3 0.0422(9) 0.0289(8) 0.0412(9) 0.0168(7) 0.0238(8) 0.0130(8)
O4 0.0358(8) 0.0335(8) 0.0377(9) 0.0131(7) 0.0207(7) 0.0215(7)
O5 0.0507(10) 0.0548(10) 0.0305(9) 0.0168(8) 0.0175(8) 0.0413(9)
O6 0.0454(12) 0.0601(13) 0.0917(17) -0.0100(12) 0.0412(12) 0.0105(10)
O7 0.0393(9) 0.0357(9) 0.0352(9) 0.0075(7) 0.0185(8) 0.0212(8)
O8 0.0247(7) 0.0337(8) 0.0351(8) 0.0113(7) 0.0105(6) 0.0171(7)
O9 0.0295(8) 0.0368(8) 0.0351(9) 0.0163(7) 0.0121(7) 0.0189(7)
O10 0.0302(8) 0.0268(8) 0.0333(8) 0.0130(7) 0.0178(7) 0.0125(7)
N1 0.0237(9) 0.0216(9) 0.0331(10) 0.0127(8) 0.0138(8) 0.0117(7)
N2 0.0242(9) 0.0231(9) 0.0294(10) 0.0116(7) 0.0139(8) 0.0106(7)
N3 0.0259(9) 0.0319(10) 0.0331(10) 0.0181(8) 0.0118(8) 0.0150(8)
N4 0.0255(9) 0.0261(9) 0.0296(10) 0.0140(8) 0.0113(8) 0.0126(8)
N5 0.0245(9) 0.0275(9) 0.0288(10) 0.0122(8) 0.0117(8) 0.0121(8)
N6 0.0244(9) 0.0283(9) 0.0288(10) 0.0108(8) 0.0113(8) 0.0138(8)
C1 0.0251(10) 0.0238(10) 0.0289(11) 0.0107(9) 0.0118(9) 0.0138(9)
C2 0.0255(11) 0.0276(12) 0.0294(11) 0.0128(10) 0.0126(9) 0.0170(10)
C3 0.0282(11) 0.0257(11) 0.0300(11) 0.0079(9) 0.0105(9) 0.0158(9)
C4 0.0221(10) 0.0216(10) 0.0303(12) 0.0051(9) 0.0082(9) 0.0095(9)
C5 0.0357(12) 0.0321(12) 0.0290(11) 0.0090(9) 0.0103(10) 0.0232(10)
C6 0.0301(13) 0.0343(13) 0.0410(13) 0.0119(11) 0.0145(11) 0.0216(11)
C7 0.0287(11) 0.0265(11) 0.0379(13) 0.0142(10) 0.0134(10) 0.0143(10)
C8 0.0286(12) 0.0366(13) 0.0491(15) 0.0221(11) 0.0130(11) 0.0180(11)
C9 0.0336(12) 0.0373(13) 0.0619(17) 0.0280(12) 0.0266(12) 0.0252(11)
C10 0.0334(12) 0.0278(11) 0.0511(14) 0.0220(11) 0.0274(11) 0.0189(10)
C11 0.0507(15) 0.0342(13) 0.0588(17) 0.0233(12) 0.0395(14) 0.0293(12)
C12 0.0549(16) 0.0318(12) 0.0450(15) 0.0156(11) 0.0338(13) 0.0240(12)
C13 0.0417(13) 0.0261(11) 0.0371(13) 0.0144(10) 0.0257(11) 0.0152(10)
C14 0.0526(15) 0.0335(12) 0.0281(12) 0.0105(10) 0.0186(11) 0.0168(12)
C15 0.0417(13) 0.0379(13) 0.0293(13) 0.0125(10) 0.0114(11) 0.0171(11)
C16 0.0278(11) 0.0309(11) 0.0329(12) 0.0159(10) 0.0130(10) 0.0127(10)
C17 0.0281(11) 0.0222(10) 0.0333(12) 0.0145(9) 0.0187(10) 0.0114(9)
C18 0.0273(11) 0.0234(10) 0.0389(13) 0.0173(10) 0.0208(10) 0.0135(9)
C19 0.0315(12) 0.0446(14) 0.0359(13) 0.0193(11) 0.0113(11) 0.0207(11)
C20 0.0350(13) 0.0535(15) 0.0440(15) 0.0270(13) 0.0106(11) 0.0243(12)
C21 0.0313(12) 0.0441(14) 0.0577(16) 0.0309(13) 0.0176(12) 0.0242(11)
C22 0.0299(12) 0.0320(12) 0.0501(15) 0.0255(11) 0.0190(11) 0.0178(10)
C23 0.0373(13) 0.0320(12) 0.0631(17) 0.0244(12) 0.0281(13) 0.0228(11)
C24 0.0430(14) 0.0297(12) 0.0538(16) 0.0184(11) 0.0288(13) 0.0203(11)
C25 0.0321(12) 0.0248(11) 0.0424(14) 0.0150(10) 0.0196(11) 0.0122(10)
C26 0.0389(13) 0.0299(12) 0.0348(13) 0.0078(10) 0.0168(11) 0.0103(11)
C27 0.0354(13) 0.0394(13) 0.0327(13) 0.0122(11) 0.0096(10) 0.0152(11)
C28 0.0314(12) 0.0341(12) 0.0324(13) 0.0148(10) 0.0108(10) 0.0169(10)
C29 0.0274(11) 0.0229(10) 0.0363(12) 0.0167(9) 0.0161(10) 0.0120(9)
C30 0.0273(11) 0.0259(11) 0.0388(13) 0.0200(10) 0.0179(10) 0.0139(9)
C31 0.0291(12) 0.0294(12) 0.0366(13) 0.0123(10) 0.0113(10) 0.0113(10)
C32 0.0330(13) 0.0334(12) 0.0450(15) 0.0193(11) 0.0162(11) 0.0115(11)
C33 0.0299(12) 0.0418(13) 0.0467(15) 0.0279(12) 0.0205(11) 0.0186(11)
C34 0.0274(11) 0.0416(13) 0.0359(13) 0.0224(10) 0.0164(10) 0.0230(10)
C35 0.0400(13) 0.0536(15) 0.0354(13) 0.0278(12) 0.0224(11) 0.0311(13)
C36 0.0395(13) 0.0541(16) 0.0275(12) 0.0170(11) 0.0143(10) 0.0305(13)
C37 0.0313(12) 0.0417(13) 0.0301(12) 0.0132(10) 0.0120(10) 0.0247(11)
C38 0.0347(13) 0.0415(13) 0.0290(12) 0.0036(10) 0.0071(10) 0.0218(11)
C39 0.0318(12) 0.0304(12) 0.0427(14) 0.0061(11) 0.0119(11) 0.0133(10)
C40 0.0289(12) 0.0287(12) 0.0374(13) 0.0107(10) 0.0143(10) 0.0131(10)
C41 0.0221(10) 0.0334(12) 0.0297(12) 0.0141(9) 0.0114(9) 0.0176(9)
C42 0.0237(10) 0.0335(12) 0.0318(12) 0.0168(10) 0.0135(9) 0.0189(10)
O1W 0.0354(10) 0.0832(15) 0.0536(12) 0.0446(11) 0.0168(9) 0.0221(10)
O2W 0.0556(11) 0.0394(10) 0.0562(12) 0.0153(9) 0.0273(10) 0.0210(9)
O3W 0.0962(18) 0.0809(16) 0.0815(16) 0.0377(14) 0.0580(14) 0.0600(15)
O4W 0.0646(15) 0.113(2) 0.0788(17) 0.0121(15) 0.0244(13) 0.0534(16)
O5W 0.0730(15) 0.114(2) 0.0801(17) 0.0534(16) 0.0424(14) 0.0711(15)
O6W 0.0738(15) 0.1062(18) 0.0937(17) 0.0705(15) 0.0541(14) 0.0716(15)

loop_
_atom_type_symbol
_atom_type_description
_atom_type_scat_dispersion_real
_atom_type_scat_dispersion_imag
_atom_type_scat_source
C C 0.0181 0.0091 'International Tables Vol C Tables 4.2.6.8 and 6.1.1.4'
H H 0.0000 0.0000 'International Tables Vol C Tables 4.2.6.8 and 6.1.1.4'
N N 0.0311 0.0180 'International Tables Vol C Tables 4.2.6.8 and 6.1.1.4'
O O 0.0492 0.0322 'International Tables Vol C Tables 4.2.6.8 and 6.1.1.4'
V V 0.0687 2.1097 'International Tables Vol C Tables 4.2.6.8 and 6.1.1.4'

loop_
_geom_angle_atom_site_label_1
_geom_angle_atom_site_label_2
_geom_angle_atom_site_label_3
_geom_angle
O8 V1 O10 104.51(8)
O8 V1 O1 104.52(7)
O10 V1 O1 98.02(7)
O8 V1 O2 93.66(7)
O10 V1 O2 161.70(7)
O1 V1 O2 79.16(6)
O8 V1 N2 88.43(7)
O10 V1 N2 96.90(7)
O1 V1 N2 157.04(6)
O2 V1 N2 81.19(6)
O8 V1 N1 160.30(7)
O10 V1 N1 83.19(6)
O1 V1 N1 92.06(6)
O2 V1 N1 78.87(6)
N2 V1 N1 72.51(6)
O9 V2 O10 105.23(7)
O9 V2 N6 103.58(7)
O10 V2 N6 89.67(7)
O9 V2 N4 96.10(7)
O10 V2 N4 88.78(6)
N6 V2 N4 159.96(7)
O9 V2 N5 91.14(7)
O10 V2 N5 161.42(7)
N6 V2 N5 77.79(7)
N4 V2 N5 98.30(7)
O9 V2 N3 166.37(7)
O10 V2 N3 84.73(6)
N6 V2 N3 85.47(7)
N4 V2 N3 74.49(7)
N5 V2 N3 80.70(6)
C1 O1 V1 117.83(12)
C2 O2 V1 115.01(12)
V1 O10 V2 160.27(10)
C7 N1 C18 117.87(18)
C7 N1 V1 127.85(14)
C18 N1 V1 114.28(13)
C16 N2 C17 118.19(19)
C16 N2 V1 122.33(14)
C17 N2 V1 119.43(14)
C19 N3 C30 117.75(19)
C19 N3 V2 130.30(16)
C30 N3 V2 111.65(13)
C28 N4 C29 117.97(19)
C28 N4 V2 123.07(14)
C29 N4 V2 118.04(14)
C31 N5 C42 118.33(18)
C31 N5 V2 128.05(15)
C42 N5 V2 113.44(14)
C40 N6 C41 118.79(19)
C40 N6 V2 126.52(15)
C41 N6 V2 114.67(14)
O1 C1 C3 109.47(16)
O1 C1 C5 111.29(17)
C3 C1 C5 111.80(17)
O1 C1 C2 107.41(16)
C3 C1 C2 112.63(17)
C5 C1 C2 104.09(16)
O3 C2 O2 124.79(19)
O3 C2 C1 121.95(18)
O2 C2 C1 113.10(17)
C4 C3 C1 111.53(17)
O4 C4 O5 123.57(19)
O4 C4 C3 119.05(19)
O5 C4 C3 117.38(18)
C6 C5 C1 115.89(18)
O6 C6 O7 123.8(2)
O6 C6 C5 122.2(2)
O7 C6 C5 113.8(2)
N1 C7 C8 122.6(2)
C9 C8 C7 119.6(2)
C8 C9 C10 119.6(2)
C18 C10 C9 116.7(2)
C18 C10 C11 118.6(2)
C9 C10 C11 124.7(2)
C12 C11 C10 121.5(2)
C11 C12 C13 121.2(2)
C17 C13 C14 117.3(2)
C17 C13 C12 118.5(2)
C14 C13 C12 124.3(2)
C15 C14 C13 119.7(2)
C14 C15 C16 119.3(2)
N2 C16 C15 123.0(2)
N2 C17 C13 122.5(2)
N2 C17 C18 116.97(19)
C13 C17 C18 120.6(2)
N1 C18 C10 123.6(2)
N1 C18 C17 116.68(18)
C10 C18 C17 119.7(2)
N3 C19 C20 122.9(2)
C21 C20 C19 119.3(2)
C20 C21 C22 119.4(2)
C21 C22 C30 117.5(2)
C21 C22 C23 123.1(2)
C30 C22 C23 119.4(2)
C24 C23 C22 120.6(2)
C23 C24 C25 121.2(2)
C29 C25 C26 117.5(2)
C29 C25 C24 119.5(2)
C26 C25 C24 123.0(2)
C27 C26 C25 119.4(2)
C26 C27 C28 119.9(2)
N4 C28 C27 122.6(2)
N4 C29 C25 122.7(2)
N4 C29 C30 117.48(19)
C25 C29 C30 119.8(2)
N3 C30 C22 123.0(2)
N3 C30 C29 117.41(19)
C22 C30 C29 119.6(2)
N5 C31 C32 122.7(2)
C33 C32 C31 119.1(2)
C32 C33 C34 120.1(2)
C42 C34 C33 116.8(2)
C42 C34 C35 118.8(2)
C33 C34 C35 124.3(2)
C36 C35 C34 121.4(2)
C35 C36 C37 120.9(2)
C41 C37 C38 116.9(2)
C41 C37 C36 118.7(2)
C38 C37 C36 124.4(2)
C39 C38 C37 119.7(2)
C38 C39 C40 120.3(2)
N6 C40 C39 121.4(2)
N6 C41 C37 122.9(2)
N6 C41 C42 116.92(19)
C37 C41 C42 120.2(2)
N5 C42 C34 122.9(2)
N5 C42 C41 117.13(18)
C34 C42 C41 119.9(2)

loop_
_geom_bond_atom_site_label_1
_geom_bond_atom_site_label_2
_geom_bond_distance
V1 O8 1.6129(14)
V1 O10 1.7219(14)
V1 O1 1.8580(14)
V1 O2 2.0722(14)
V1 N2 2.1638(18)
V1 N1 2.3274(17)
V2 O9 1.6065(15)
V2 O10 1.8731(14)
V2 N6 2.1040(18)
V2 N4 2.1129(18)
V2 N5 2.1428(17)
V2 N3 2.3146(18)
O1 C1 1.410(2)
O2 C2 1.287(3)
O3 C2 1.224(3)
O4 C4 1.237(3)
O5 C4 1.276(3)
O6 C6 1.202(3)
O7 C6 1.297(3)
N1 C7 1.321(3)
N1 C18 1.357(3)
N2 C16 1.326(3)
N2 C17 1.366(3)
N3 C19 1.325(3)
N3 C30 1.356(3)
N4 C28 1.336(3)
N4 C29 1.364(3)
N5 C31 1.325(3)
N5 C42 1.358(3)
N6 C40 1.335(3)
N6 C41 1.363(3)
C1 C3 1.524(3)
C1 C5 1.550(3)
C1 C2 1.552(3)
C3 C4 1.522(3)
C5 C6 1.503(3)
C7 C8 1.404(3)
C8 C9 1.363(4)
C9 C10 1.406(4)
C10 C18 1.404(3)
C10 C11 1.435(4)
C11 C12 1.347(4)
C12 C13 1.432(3)
C13 C17 1.402(3)
C13 C14 1.409(4)
C14 C15 1.366(4)
C15 C16 1.391(3)
C17 C18 1.430(3)
C19 C20 1.401(3)
C20 C21 1.369(4)
C21 C22 1.396(4)
C22 C30 1.406(3)
C22 C23 1.431(4)
C23 C24 1.358(4)
C24 C25 1.420(3)
C25 C29 1.403(3)
C25 C26 1.406(3)
C26 C27 1.367(4)
C27 C28 1.390(3)
C29 C30 1.431(3)
C31 C32 1.396(3)
C32 C33 1.365(4)
C33 C34 1.405(3)
C34 C42 1.402(3)
C34 C35 1.428(3)
C35 C36 1.354(4)
C36 C37 1.436(3)
C37 C41 1.401(3)
C37 C38 1.407(3)
C38 C39 1.367(4)
C39 C40 1.392(3)
C41 C42 1.430(3)
